data_4319294
loop_
_publ_author_name
'Maarten B. Dinger'
'Michael J. Scott'

_publ_contact_author_address
;
P.O. Box 117200
University of Florida
Gainesville FL, 32611
;
_publ_contact_author_name 'Maarten B. Dinger and Michael J. Scott'
_publ_section_title
;
 Sterically Crowded, Rigid,C3 Symmetric Phosphites: Synthesis, Structure,
 and Preparation of Metal Complexes
;
_journal_name_full 'Inorganic Chemistry'
_journal_page_first 856
_journal_page_last 864
_journal_paper_doi 10.1021/ic000683j
_journal_volume 40
_journal_year 2001
_chemical_formula_sum 'C63 H84 O6 P Rh'
_chemical_formula_weight 1071.18
_chemical_name_systematic
;
  ?
;
_space_group_IT_number 14
_symmetry_cell_setting monoclinic
_symmetry_space_group_name_Hall '-P 2yn'
_symmetry_space_group_name_H-M 'P 1 21/n 1'
_atom_sites_solution_hydrogens geom
_atom_sites_solution_primary direct
_atom_sites_solution_secondary difmap
_audit_creation_method SHELXL-97
_cell_angle_alpha 90.00
_cell_angle_beta 90.943(2)
_cell_angle_gamma 90.00
_cell_formula_units_Z 4
_cell_length_a 13.9087(11)
_cell_length_b 26.103(2)
_cell_length_c 15.4968(13)
_cell_measurement_temperature 173(2)
_cell_volume 5625.5(8)
_computing_cell_refinement 'Bruker AXS SMART'
_computing_data_collection 'Bruker AXS SMART'
_computing_data_reduction 'Bruker AXS SMART'
_computing_structure_refinement 'SHELXL-97 (Sheldrick, 1997)'
_computing_structure_solution 'SHELXS-97 (Sheldrick, 1990)'
_diffrn_ambient_temperature 173(2)
_diffrn_measured_fraction_theta_full 0.997
_diffrn_measured_fraction_theta_max 0.997
_diffrn_radiation_monochromator graphite
_diffrn_radiation_source 'fine-focus sealed tube'
_diffrn_radiation_type MoK\a
_diffrn_radiation_wavelength 0.71073
_diffrn_reflns_av_R_equivalents 0.0635
_diffrn_reflns_av_sigmaI/netI 0.0761
_diffrn_reflns_limit_h_max 12
_diffrn_reflns_limit_h_min -18
_diffrn_reflns_limit_k_max 33
_diffrn_reflns_limit_k_min -33
_diffrn_reflns_limit_l_max 20
_diffrn_reflns_limit_l_min -18
_diffrn_reflns_number 34422
_diffrn_reflns_theta_full 27.50
_diffrn_reflns_theta_max 27.50
_diffrn_reflns_theta_min 1.53
_exptl_absorpt_coefficient_mu 0.382
_exptl_absorpt_correction_T_max 0.971817
_exptl_absorpt_correction_T_min 0.730362
_exptl_absorpt_correction_type SADABS
_exptl_crystal_colour yellow
_exptl_crystal_density_diffrn 1.265
_exptl_crystal_density_method 'not measured'
_exptl_crystal_description block
_exptl_crystal_F_000 2280
_refine_diff_density_max 0.582
_refine_diff_density_min -0.525
_refine_diff_density_rms 0.076
_refine_ls_extinction_method none
_refine_ls_goodness_of_fit_ref 1.006
_refine_ls_hydrogen_treatment mixed
_refine_ls_matrix_type full
_refine_ls_number_parameters 534
_refine_ls_number_reflns 12891
_refine_ls_number_restraints 0
_refine_ls_restrained_S_all 1.006
_refine_ls_R_factor_all 0.0822
_refine_ls_R_factor_gt 0.0509
_refine_ls_shift/su_max 0.002
_refine_ls_shift/su_mean 0.000
_refine_ls_structure_factor_coef Fsqd
_refine_ls_weighting_details 'calc w=1/[\s^2^(Fo^2^)+(0.0577P)^2^+0.0000P] where P=(Fo^2^+2Fc^2^)/3'
_refine_ls_weighting_scheme calc
_refine_ls_wR_factor_gt 0.1132
_refine_ls_wR_factor_ref 0.1256
_reflns_number_gt 8970
_reflns_number_total 12891
_reflns_threshold_expression >2sigma(I)
_cod_data_source_file ic000683j_5.cif
_cod_data_source_block 6a
_cod_original_cell_volume 5625.4(8)
_cod_database_code 4319294

loop_
_symmetry_equiv_pos_as_xyz
'x, y, z'
'-x+1/2, y+1/2, -z+1/2'
'-x, -y, -z'
'x-1/2, -y-1/2, z-1/2'

loop_
_atom_site_label
_atom_site_type_symbol
_atom_site_fract_x
_atom_site_fract_y
_atom_site_fract_z
_atom_site_U_iso_or_equiv
_atom_site_adp_type
_atom_site_occupancy
_atom_site_symmetry_multiplicity
_atom_site_calc_flag
_atom_site_refinement_flags
_atom_site_disorder_assembly
_atom_site_disorder_group
Rh1 Rh 0.194889(16) 0.801315(9) 0.037868(15) 0.02550(8) Uani 1 1 d . . .
P1 P 0.11601(5) 0.78192(3) -0.08249(5) 0.02321(16) Uani 1 1 d . . .
O1 O 0.01377(14) 0.75490(7) -0.07025(13) 0.0267(4) Uani 1 1 d . . .
C1 C -0.00795(19) 0.76958(10) -0.26291(18) 0.0222(6) Uani 1 1 d . . .
H1A H -0.0463 0.7656 -0.3161 0.027 Uiso 1 1 calc R . .
O2 O 0.09181(15) 0.83358(7) -0.13424(13) 0.0275(5) Uani 1 1 d . . .
C2 C -0.08534(19) 0.77688(10) -0.19528(19) 0.0229(6) Uani 1 1 d . . .
O3 O 0.16681(13) 0.74510(7) -0.15037(13) 0.0250(4) Uani 1 1 d . . .
C3 C -0.0766(2) 0.76815(10) -0.10724(19) 0.0243(6) Uani 1 1 d . . .
O4 O 0.36507(18) 0.73619(11) 0.01490(19) 0.0601(8) Uani 1 1 d . . .
C4 C -0.1551(2) 0.76929(11) -0.0516(2) 0.0271(6) Uani 1 1 d . . .
O5 O 0.09774(15) 0.85824(8) 0.06114(15) 0.0355(5) Uani 1 1 d . . .
C5 C -0.1491(2) 0.75366(12) 0.0442(2) 0.0325(7) Uani 1 1 d . . .
O6 O 0.26432(15) 0.81808(8) 0.15281(14) 0.0323(5) Uani 1 1 d . . .
C6 C -0.1157(3) 0.69763(14) 0.0512(3) 0.0494(9) Uani 1 1 d . . .
H6A H -0.1619 0.6758 0.0229 0.074 Uiso 1 1 calc R . .
H6B H -0.1098 0.6882 0.1109 0.074 Uiso 1 1 calc R . .
H6C H -0.0545 0.6940 0.0241 0.074 Uiso 1 1 calc R . .
C7 C -0.0785(3) 0.78798(16) 0.0943(2) 0.0518(10) Uani 1 1 d . . .
H7A H -0.0150 0.7833 0.0724 0.078 Uiso 1 1 calc R . .
H7B H -0.0791 0.7790 0.1543 0.078 Uiso 1 1 calc R . .
H7C H -0.0973 0.8232 0.0875 0.078 Uiso 1 1 calc R . .
C8 C -0.2456(2) 0.75789(15) 0.0894(2) 0.0444(9) Uani 1 1 d . . .
H8A H -0.2914 0.7354 0.0620 0.067 Uiso 1 1 calc R . .
H8B H -0.2685 0.7925 0.0857 0.067 Uiso 1 1 calc R . .
H8C H -0.2376 0.7484 0.1490 0.067 Uiso 1 1 calc R . .
C9 C -0.2437(2) 0.78240(11) -0.0894(2) 0.0298(7) Uani 1 1 d . . .
H9A H -0.2972 0.7835 -0.0542 0.036 Uiso 1 1 calc R . .
C10 C -0.2567(2) 0.79386(10) -0.1764(2) 0.0273(6) Uani 1 1 d . . .
C11 C -0.3567(2) 0.80842(12) -0.2128(2) 0.0324(7) Uani 1 1 d . . .
C12 C -0.4267(3) 0.76467(15) -0.1969(3) 0.0594(12) Uani 1 1 d . . .
H12A H -0.4056 0.7346 -0.2269 0.089 Uiso 1 1 calc R . .
H12B H -0.4896 0.7742 -0.2177 0.089 Uiso 1 1 calc R . .
H12C H -0.4289 0.7577 -0.1362 0.089 Uiso 1 1 calc R . .
C13 C -0.3559(3) 0.81905(17) -0.3096(2) 0.0518(10) Uani 1 1 d . . .
H13A H -0.3120 0.8465 -0.3211 0.078 Uiso 1 1 calc R . .
H13B H -0.4193 0.8285 -0.3290 0.078 Uiso 1 1 calc R . .
H13C H -0.3359 0.7888 -0.3396 0.078 Uiso 1 1 calc R . .
C14 C -0.3920(3) 0.85656(15) -0.1673(3) 0.0574(11) Uani 1 1 d . . .
H14A H -0.3466 0.8838 -0.1753 0.086 Uiso 1 1 calc R . .
H14B H -0.3981 0.8497 -0.1067 0.086 Uiso 1 1 calc R . .
H14C H -0.4534 0.8664 -0.1911 0.086 Uiso 1 1 calc R . .
C15 C -0.1770(2) 0.79021(10) -0.2281(2) 0.0266(6) Uani 1 1 d . . .
H15A H -0.1842 0.7968 -0.2868 0.032 Uiso 1 1 calc R . .
C16 C 0.05317(19) 0.81634(10) -0.28306(19) 0.0230(6) Uani 1 1 d . . .
C17 C 0.1026(2) 0.84550(11) -0.2214(2) 0.0281(7) Uani 1 1 d . . .
C18 C 0.1567(3) 0.88845(12) -0.2436(2) 0.0429(9) Uani 1 1 d . . .
C19 C 0.2148(5) 0.9192(2) -0.1765(3) 0.102(2) Uani 1 1 d . . .
C20 C 0.1519(6) 0.93996(18) -0.1068(4) 0.146(4) Uani 1 1 d . . .
H20A H 0.1025 0.9610 -0.1322 0.219 Uiso 1 1 calc R . .
H20B H 0.1901 0.9601 -0.0673 0.219 Uiso 1 1 calc R . .
H20C H 0.1230 0.9121 -0.0763 0.219 Uiso 1 1 calc R . .
C21 C 0.2957(4) 0.8839(3) -0.1413(4) 0.146(4) Uani 1 1 d . . .
H21A H 0.2682 0.8570 -0.1075 0.220 Uiso 1 1 calc R . .
H21B H 0.3393 0.9036 -0.1059 0.220 Uiso 1 1 calc R . .
H21C H 0.3299 0.8693 -0.1887 0.220 Uiso 1 1 calc R . .
C22 C 0.2660(7) 0.9652(3) -0.2215(4) 0.186(5) Uani 1 1 d . . .
H22A H 0.2192 0.9910 -0.2364 0.279 Uiso 1 1 calc R . .
H22B H 0.2966 0.9534 -0.2729 0.279 Uiso 1 1 calc R . .
H22C H 0.3134 0.9795 -0.1829 0.279 Uiso 1 1 calc R . .
C23 C 0.1567(3) 0.90189(12) -0.3301(2) 0.0407(8) Uani 1 1 d . . .
H23A H 0.1916 0.9307 -0.3460 0.049 Uiso 1 1 calc R . .
C24 C 0.1079(2) 0.87508(11) -0.3944(2) 0.0294(7) Uani 1 1 d . . .
C25 C 0.1047(2) 0.89410(12) -0.4878(2) 0.0374(8) Uani 1 1 d . . .
C26 C 0.1031(3) 0.84957(13) -0.5521(2) 0.0447(9) Uani 1 1 d . . .
H26A H 0.0992 0.8628 -0.6099 0.067 Uiso 1 1 calc R . .
H26B H 0.0483 0.8282 -0.5417 0.067 Uiso 1 1 calc R . .
H26C H 0.1609 0.8297 -0.5452 0.067 Uiso 1 1 calc R . .
C27 C 0.0104(3) 0.92405(16) -0.5016(3) 0.0618(12) Uani 1 1 d . . .
H27A H 0.0107 0.9538 -0.4652 0.093 Uiso 1 1 calc R . .
H27B H -0.0431 0.9026 -0.4873 0.093 Uiso 1 1 calc R . .
H27C H 0.0046 0.9345 -0.5609 0.093 Uiso 1 1 calc R . .
C28 C 0.1897(3) 0.92846(16) -0.5095(3) 0.0587(11) Uani 1 1 d . . .
H28A H 0.1880 0.9588 -0.4745 0.088 Uiso 1 1 calc R . .
H28B H 0.1859 0.9379 -0.5694 0.088 Uiso 1 1 calc R . .
H28C H 0.2486 0.9103 -0.4984 0.088 Uiso 1 1 calc R . .
C29 C 0.0567(2) 0.83218(11) -0.3685(2) 0.0264(6) Uani 1 1 d . . .
H29A H 0.0234 0.8133 -0.4102 0.032 Uiso 1 1 calc R . .
C30 C 0.0477(2) 0.71875(10) -0.25856(19) 0.0236(6) Uani 1 1 d . . .
C31 C 0.1244(2) 0.70702(10) -0.20422(19) 0.0236(6) Uani 1 1 d . . .
C32 C 0.1689(2) 0.65851(11) -0.2043(2) 0.0296(7) Uani 1 1 d . . .
C33 C 0.2521(2) 0.64361(12) -0.1429(2) 0.0378(8) Uani 1 1 d . . .
C34 C 0.2181(3) 0.64663(13) -0.0491(2) 0.0435(9) Uani 1 1 d . . .
H34A H 0.1965 0.6808 -0.0371 0.065 Uiso 1 1 calc R . .
H34B H 0.2705 0.6380 -0.0107 0.065 Uiso 1 1 calc R . .
H34C H 0.1662 0.6230 -0.0411 0.065 Uiso 1 1 calc R . .
C35 C 0.3392(2) 0.67737(14) -0.1601(2) 0.0433(9) Uani 1 1 d . . .
H35A H 0.3600 0.6721 -0.2182 0.065 Uiso 1 1 calc R . .
H35B H 0.3904 0.6686 -0.1206 0.065 Uiso 1 1 calc R . .
H35C H 0.3221 0.7127 -0.1524 0.065 Uiso 1 1 calc R . .
C36 C 0.2830(3) 0.58771(14) -0.1564(3) 0.0665(14) Uani 1 1 d . . .
H36A H 0.3062 0.5835 -0.2140 0.100 Uiso 1 1 calc R . .
H36B H 0.2289 0.5655 -0.1480 0.100 Uiso 1 1 calc R . .
H36C H 0.3331 0.5792 -0.1156 0.100 Uiso 1 1 calc R . .
C37 C 0.1338(2) 0.62341(12) -0.2645(2) 0.0345(7) Uani 1 1 d . . .
H37A H 0.1615 0.5910 -0.2655 0.041 Uiso 1 1 calc R . .
C38 C 0.0598(2) 0.63374(11) -0.3234(2) 0.0298(7) Uani 1 1 d . . .
C39 C 0.0299(3) 0.59302(13) -0.3888(2) 0.0413(9) Uani 1 1 d . . .
C40 C 0.1182(3) 0.57773(15) -0.4416(3) 0.0551(11) Uani 1 1 d . . .
H40A H 0.1664 0.5633 -0.4038 0.083 Uiso 1 1 calc R . .
H40B H 0.1437 0.6075 -0.4695 0.083 Uiso 1 1 calc R . .
H40C H 0.0996 0.5529 -0.4844 0.083 Uiso 1 1 calc R . .
C41 C -0.0083(4) 0.54587(15) -0.3414(3) 0.0732(14) Uani 1 1 d . . .
H41A H 0.0395 0.5339 -0.3008 0.110 Uiso 1 1 calc R . .
H41B H -0.0228 0.5193 -0.3823 0.110 Uiso 1 1 calc R . .
H41C H -0.0656 0.5549 -0.3112 0.110 Uiso 1 1 calc R . .
C42 C -0.0473(3) 0.61281(16) -0.4527(3) 0.0708(15) Uani 1 1 d . . .
H42A H -0.0608 0.5870 -0.4952 0.106 Uiso 1 1 calc R . .
H42B H -0.0243 0.6432 -0.4806 0.106 Uiso 1 1 calc R . .
H42C H -0.1049 0.6207 -0.4221 0.106 Uiso 1 1 calc R . .
C43 C 0.0166(2) 0.68106(11) -0.31747(19) 0.0273(6) Uani 1 1 d . . .
H43A H -0.0354 0.6884 -0.3540 0.033 Uiso 1 1 calc R . .
C44 C 0.2941(3) 0.75828(13) 0.0195(2) 0.0386(8) Uani 1 1 d . . .
C45 C 0.0190(3) 0.92706(15) 0.1279(3) 0.0566(11) Uani 1 1 d . . .
H45A H -0.0426 0.9104 0.1296 0.085 Uiso 1 1 calc R . .
H45B H 0.0227 0.9474 0.0765 0.085 Uiso 1 1 calc R . .
H45C H 0.0268 0.9487 0.1776 0.085 Uiso 1 1 calc R . .
C46 C 0.0978(2) 0.88697(12) 0.1279(2) 0.0357(7) Uani 1 1 d . . .
C47 C 0.1612(2) 0.88473(13) 0.1979(2) 0.0383(8) Uani 1 1 d . . .
H47A H 0.1507 0.9077 0.2427 0.046 Uiso 1 1 calc R . .
C48 C 0.2383(2) 0.85178(12) 0.2076(2) 0.0326(7) Uani 1 1 d . . .
C49 C 0.3005(3) 0.85404(14) 0.2882(2) 0.0416(8) Uani 1 1 d . . .
H49A H 0.3669 0.8553 0.2725 0.062 Uiso 1 1 calc R . .
H49B H 0.2893 0.8241 0.3226 0.062 Uiso 1 1 calc R . .
H49C H 0.2847 0.8841 0.3207 0.062 Uiso 1 1 calc R . .

loop_
_atom_site_aniso_label
_atom_site_aniso_U_11
_atom_site_aniso_U_22
_atom_site_aniso_U_33
_atom_site_aniso_U_23
_atom_site_aniso_U_13
_atom_site_aniso_U_12
Rh1 0.02428(13) 0.02854(12) 0.02354(13) -0.00160(10) -0.00392(8) -0.00017(10)
P1 0.0209(4) 0.0249(4) 0.0237(4) 0.0002(3) -0.0039(3) 0.0006(3)
O1 0.0220(11) 0.0305(11) 0.0274(12) 0.0038(9) -0.0054(8) 0.0006(8)
C1 0.0208(15) 0.0257(14) 0.0199(15) -0.0003(11) -0.0028(11) 0.0014(11)
O2 0.0351(12) 0.0248(10) 0.0224(11) 0.0016(8) -0.0053(9) 0.0008(9)
C2 0.0188(14) 0.0235(14) 0.0263(16) -0.0019(11) -0.0020(11) 0.0008(11)
O3 0.0198(10) 0.0265(10) 0.0285(12) -0.0046(8) -0.0023(8) 0.0005(8)
C3 0.0186(14) 0.0260(14) 0.0281(17) -0.0031(12) -0.0039(12) -0.0002(11)
O4 0.0393(16) 0.0766(19) 0.064(2) -0.0321(15) -0.0239(13) 0.0265(14)
C4 0.0246(15) 0.0295(15) 0.0273(17) -0.0019(12) -0.0031(12) -0.0015(12)
O5 0.0336(12) 0.0351(12) 0.0375(14) -0.0059(10) -0.0059(10) 0.0057(9)
C5 0.0266(16) 0.0472(19) 0.0235(17) 0.0015(14) -0.0016(13) -0.0047(14)
O6 0.0299(12) 0.0387(12) 0.0281(12) -0.0061(9) -0.0051(9) 0.0023(9)
C6 0.046(2) 0.059(2) 0.043(2) 0.0168(18) 0.0015(17) 0.0025(18)
C7 0.044(2) 0.085(3) 0.026(2) -0.0089(18) -0.0039(16) -0.020(2)
C8 0.039(2) 0.067(2) 0.028(2) 0.0022(17) 0.0082(15) -0.0046(17)
C9 0.0234(16) 0.0373(16) 0.0286(17) -0.0021(13) 0.0010(12) -0.0008(12)
C10 0.0232(15) 0.0250(15) 0.0337(18) -0.0025(12) -0.0020(12) 0.0009(11)
C11 0.0220(15) 0.0400(18) 0.0352(19) -0.0028(14) -0.0049(13) 0.0020(13)
C12 0.032(2) 0.066(3) 0.080(3) 0.019(2) -0.019(2) -0.0100(18)
C13 0.030(2) 0.081(3) 0.044(2) 0.003(2) -0.0081(16) 0.0175(18)
C14 0.038(2) 0.065(3) 0.068(3) -0.016(2) -0.012(2) 0.0244(19)
C15 0.0274(16) 0.0284(15) 0.0236(16) -0.0005(12) -0.0048(12) 0.0024(12)
C16 0.0168(14) 0.0268(14) 0.0254(16) -0.0001(11) -0.0002(11) 0.0045(11)
C17 0.0341(17) 0.0263(15) 0.0236(16) 0.0028(12) -0.0071(13) 0.0036(12)
C18 0.055(2) 0.0351(18) 0.038(2) 0.0068(15) -0.0196(17) -0.0158(16)
C19 0.171(6) 0.084(3) 0.048(3) 0.031(3) -0.052(3) -0.095(4)
C20 0.345(11) 0.046(3) 0.046(4) -0.005(2) -0.034(5) -0.073(5)
C21 0.120(5) 0.211(7) 0.106(5) 0.101(5) -0.091(4) -0.122(5)
C22 0.328(11) 0.148(6) 0.080(5) 0.060(4) -0.096(6) -0.193(7)
C23 0.048(2) 0.0329(17) 0.041(2) 0.0145(15) -0.0096(16) -0.0143(15)
C24 0.0265(16) 0.0308(16) 0.0308(18) 0.0060(13) -0.0019(13) 0.0021(12)
C25 0.0363(19) 0.0404(19) 0.036(2) 0.0112(15) 0.0042(15) -0.0002(14)
C26 0.054(2) 0.053(2) 0.0270(19) 0.0058(16) -0.0006(16) -0.0081(17)
C27 0.060(3) 0.075(3) 0.050(3) 0.025(2) -0.003(2) 0.023(2)
C28 0.077(3) 0.063(3) 0.036(2) 0.0087(19) 0.006(2) -0.026(2)
C29 0.0229(15) 0.0264(15) 0.0299(17) -0.0033(12) -0.0019(12) 0.0027(12)
C30 0.0243(15) 0.0247(13) 0.0217(16) -0.0001(11) -0.0002(11) -0.0014(11)
C31 0.0222(15) 0.0262(15) 0.0224(15) -0.0035(11) -0.0010(11) -0.0011(11)
C32 0.0298(17) 0.0294(15) 0.0293(18) 0.0006(13) -0.0035(13) 0.0048(12)
C33 0.041(2) 0.0343(17) 0.038(2) -0.0074(14) -0.0169(15) 0.0162(14)
C34 0.053(2) 0.0358(18) 0.041(2) 0.0062(15) -0.0148(17) 0.0001(16)
C35 0.0298(19) 0.064(2) 0.035(2) -0.0075(17) -0.0067(15) 0.0116(16)
C36 0.081(3) 0.051(2) 0.066(3) -0.018(2) -0.043(2) 0.036(2)
C37 0.0378(19) 0.0274(16) 0.038(2) -0.0021(13) -0.0055(14) 0.0087(13)
C38 0.0330(17) 0.0294(15) 0.0267(17) -0.0033(12) -0.0036(13) 0.0019(13)
C39 0.044(2) 0.0372(18) 0.042(2) -0.0156(15) -0.0157(16) 0.0086(15)
C40 0.063(3) 0.062(2) 0.041(2) -0.0215(19) -0.0126(19) 0.025(2)
C41 0.089(4) 0.044(2) 0.086(4) -0.027(2) -0.007(3) -0.016(2)
C42 0.068(3) 0.072(3) 0.071(3) -0.046(2) -0.041(2) 0.031(2)
C43 0.0264(16) 0.0299(15) 0.0255(17) -0.0021(12) -0.0052(12) -0.0011(12)
C44 0.040(2) 0.0435(19) 0.0315(19) -0.0101(15) -0.0122(15) 0.0042(16)
C45 0.050(2) 0.054(2) 0.066(3) -0.015(2) -0.008(2) 0.0232(19)
C46 0.0362(19) 0.0334(17) 0.038(2) -0.0039(14) 0.0023(15) 0.0034(14)
C47 0.046(2) 0.0397(18) 0.0295(19) -0.0084(14) 0.0006(15) 0.0037(15)
C48 0.0370(18) 0.0370(17) 0.0239(17) -0.0065(13) 0.0008(13) -0.0026(14)
C49 0.045(2) 0.053(2) 0.0259(19) -0.0099(15) -0.0031(15) 0.0087(16)

loop_
_atom_type_symbol
_atom_type_description
_atom_type_scat_dispersion_real
_atom_type_scat_dispersion_imag
_atom_type_scat_source
C C 0.0033 0.0016 'International Tables Vol C Tables 4.2.6.8 and 6.1.1.4'
H H 0.0000 0.0000 'International Tables Vol C Tables 4.2.6.8 and 6.1.1.4'
O O 0.0106 0.0060 'International Tables Vol C Tables 4.2.6.8 and 6.1.1.4'
P P 0.1023 0.0942 'International Tables Vol C Tables 4.2.6.8 and 6.1.1.4'
Rh Rh -1.1178 0.9187 'International Tables Vol C Tables 4.2.6.8 and 6.1.1.4'

loop_
_geom_angle_atom_site_label_1
_geom_angle_atom_site_label_2
_geom_angle_atom_site_label_3
_geom_angle
_geom_angle_site_symmetry_1
_geom_angle_site_symmetry_3
_geom_angle_publ_flag
C44 Rh1 O5 171.51(12) . . ?
C44 Rh1 O6 85.41(12) . . ?
O5 Rh1 O6 89.70(8) . . ?
C44 Rh1 P1 95.42(10) . . ?
O5 Rh1 P1 89.71(6) . . ?
O6 Rh1 P1 177.79(7) . . ?
O3 P1 O1 102.49(11) . . ?
O3 P1 O2 105.56(11) . . ?
O1 P1 O2 104.50(11) . . ?
O3 P1 Rh1 118.37(8) . . ?
O1 P1 Rh1 115.53(8) . . ?
O2 P1 Rh1 109.11(8) . . ?
C3 O1 P1 128.94(18) . . ?
C16 C1 C2 116.3(2) . . ?
C16 C1 C30 114.7(2) . . ?
C2 C1 C30 116.0(2) . . ?
C17 O2 P1 130.29(18) . . ?
C3 C2 C15 117.4(3) . . ?
C3 C2 C1 127.1(2) . . ?
C15 C2 C1 115.3(3) . . ?
C31 O3 P1 128.62(18) . . ?
C2 C3 C4 123.0(3) . . ?
C2 C3 O1 120.1(3) . . ?
C4 C3 O1 116.8(3) . . ?
C9 C4 C3 115.9(3) . . ?
C9 C4 C5 120.1(3) . . ?
C3 C4 C5 123.8(3) . . ?
C46 O5 Rh1 125.3(2) . . ?
C8 C5 C7 106.6(3) . . ?
C8 C5 C6 107.6(3) . . ?
C7 C5 C6 109.3(3) . . ?
C8 C5 C4 112.9(3) . . ?
C7 C5 C4 111.0(3) . . ?
C6 C5 C4 109.4(3) . . ?
C48 O6 Rh1 125.9(2) . . ?
C10 C9 C4 124.0(3) . . ?
C15 C10 C9 117.0(3) . . ?
C15 C10 C11 122.2(3) . . ?
C9 C10 C11 120.8(3) . . ?
C12 C11 C13 108.1(3) . . ?
C12 C11 C14 109.3(3) . . ?
C13 C11 C14 108.2(3) . . ?
C12 C11 C10 109.3(3) . . ?
C13 C11 C10 112.6(3) . . ?
C14 C11 C10 109.2(3) . . ?
C10 C15 C2 122.5(3) . . ?
C29 C16 C17 117.8(3) . . ?
C29 C16 C1 117.6(2) . . ?
C17 C16 C1 124.6(3) . . ?
C16 C17 C18 122.1(3) . . ?
C16 C17 O2 118.7(3) . . ?
C18 C17 O2 119.0(3) . . ?
C23 C18 C17 116.8(3) . . ?
C23 C18 C19 121.0(3) . . ?
C17 C18 C19 122.2(3) . . ?
C20 C19 C18 111.7(5) . . ?
C20 C19 C21 113.0(5) . . ?
C18 C19 C21 107.5(5) . . ?
C20 C19 C22 108.5(5) . . ?
C18 C19 C22 109.7(4) . . ?
C21 C19 C22 106.3(6) . . ?
C18 C23 C24 124.0(3) . . ?
C23 C24 C29 116.5(3) . . ?
C23 C24 C25 121.5(3) . . ?
C29 C24 C25 121.8(3) . . ?
C28 C25 C24 112.9(3) . . ?
C28 C25 C26 107.8(3) . . ?
C24 C25 C26 111.7(3) . . ?
C28 C25 C27 109.4(3) . . ?
C24 C25 C27 107.9(3) . . ?
C26 C25 C27 107.0(3) . . ?
C16 C29 C24 122.8(3) . . ?
C31 C30 C43 117.9(3) . . ?
C31 C30 C1 126.9(2) . . ?
C43 C30 C1 115.2(3) . . ?
C30 C31 C32 122.2(3) . . ?
C30 C31 O3 120.8(2) . . ?
C32 C31 O3 116.8(2) . . ?
C37 C32 C31 116.3(3) . . ?
C37 C32 C33 120.1(3) . . ?
C31 C32 C33 123.6(3) . . ?
C35 C33 C32 109.8(3) . . ?
C35 C33 C36 107.5(3) . . ?
C32 C33 C36 111.5(3) . . ?
C35 C33 C34 113.1(3) . . ?
C32 C33 C34 109.4(3) . . ?
C36 C33 C34 105.5(3) . . ?
C38 C37 C32 124.1(3) . . ?
C43 C38 C37 116.7(3) . . ?
C43 C38 C39 123.7(3) . . ?
C37 C38 C39 119.5(3) . . ?
C38 C39 C41 109.5(3) . . ?
C38 C39 C42 112.0(3) . . ?
C41 C39 C42 109.6(3) . . ?
C38 C39 C40 108.8(3) . . ?
C41 C39 C40 109.4(3) . . ?
C42 C39 C40 107.5(3) . . ?
C38 C43 C30 122.7(3) . . ?
O4 C44 Rh1 169.7(3) . . ?
O5 C46 C47 126.9(3) . . ?
O5 C46 C45 114.4(3) . . ?
C47 C46 C45 118.7(3) . . ?
C48 C47 C46 126.4(3) . . ?
O6 C48 C47 125.8(3) . . ?
O6 C48 C49 114.3(3) . . ?
C47 C48 C49 119.9(3) . . ?

loop_
_geom_bond_atom_site_label_1
_geom_bond_atom_site_label_2
_geom_bond_distance
_geom_bond_site_symmetry_2
_geom_bond_publ_flag
Rh1 C44 1.805(4) . ?
Rh1 O5 2.044(2) . ?
Rh1 O6 2.059(2) . ?
Rh1 P1 2.2072(8) . ?
P1 O3 1.598(2) . ?
P1 O1 1.601(2) . ?
P1 O2 1.602(2) . ?
O1 C3 1.415(3) . ?
C1 C16 1.523(4) . ?
C1 C2 1.527(4) . ?
C1 C30 1.537(4) . ?
O2 C17 1.397(4) . ?
C2 C3 1.387(4) . ?
C2 C15 1.408(4) . ?
O3 C31 1.420(3) . ?
C3 C4 1.403(4) . ?
O4 C44 1.147(4) . ?
C4 C9 1.398(4) . ?
C4 C5 1.540(4) . ?
O5 C46 1.278(4) . ?
C5 C8 1.528(4) . ?
C5 C7 1.531(4) . ?
C5 C6 1.538(5) . ?
O6 C48 1.278(4) . ?
C9 C10 1.389(4) . ?
C10 C15 1.382(4) . ?
C10 C11 1.540(4) . ?
C11 C12 1.523(5) . ?
C11 C13 1.526(5) . ?
C11 C14 1.526(5) . ?
C16 C29 1.389(4) . ?
C16 C17 1.394(4) . ?
C17 C18 1.395(4) . ?
C18 C23 1.386(5) . ?
C18 C19 1.533(5) . ?
C19 C20 1.503(10) . ?
C19 C21 1.546(9) . ?
C19 C22 1.567(6) . ?
C23 C24 1.387(4) . ?
C24 C29 1.390(4) . ?
C24 C25 1.530(4) . ?
C25 C28 1.526(5) . ?
C25 C26 1.531(5) . ?
C25 C27 1.539(5) . ?
C30 C31 1.383(4) . ?
C30 C43 1.406(4) . ?
C31 C32 1.410(4) . ?
C32 C37 1.391(4) . ?
C32 C33 1.535(4) . ?
C33 C35 1.525(5) . ?
C33 C36 1.537(4) . ?
C33 C34 1.537(5) . ?
C37 C38 1.390(4) . ?
C38 C43 1.378(4) . ?
C38 C39 1.522(4) . ?
C39 C41 1.533(6) . ?
C39 C42 1.537(5) . ?
C39 C40 1.540(5) . ?
C45 C46 1.516(4) . ?
C46 C47 1.387(4) . ?
C47 C48 1.381(4) . ?
C48 C49 1.509(4) . ?
